data_4318847
loop_
_publ_author_name
'Shiho Hatemata'
'Hiroyasu Sugiyama'
'Saori Sasaki'
'Kazuko Matsumoto'

_publ_section_title
;
 Elimination of HX (X = Cl, Br) from Haloalkenes on the Ru2Q2 (Q = S, Se)
 Core Complex
;
_journal_name_full 'Inorganic Chemistry'
_journal_page_first 6006
_journal_page_last 6012
_journal_paper_doi 10.1021/ic020499t
_journal_volume 41
_journal_year 2002
_chemical_formula_sum 'C31 H58 F12 N6 O24 P4 Ru2 S6'
_chemical_formula_weight 1645.21
_chemical_name_systematic
;
  ?
;
_space_group_IT_number 2
_symmetry_cell_setting triclinic
_symmetry_space_group_name_Hall '-P 1'
_symmetry_space_group_name_H-M 'P -1'
_atom_sites_solution_hydrogens geom
_atom_sites_solution_primary direct
_atom_sites_solution_secondary difmap
_audit_creation_method SHELXL-97
_cell_angle_alpha 105.695(7)
_cell_angle_beta 93.443(7)
_cell_angle_gamma 93.039(7)
_cell_formula_units_Z 2
_cell_length_a 12.421(5)
_cell_length_b 13.384(5)
_cell_length_c 19.454(7)
_cell_measurement_temperature 293(2)
_cell_volume 3100(2)
_computing_structure_refinement 'SHELXL-97 (Sheldrick, 1997)'
_computing_structure_solution 'SHELXS-97 (Sheldrick, 1990)'
_diffrn_ambient_temperature 293(2)
_diffrn_measured_fraction_theta_full 0.913
_diffrn_measured_fraction_theta_max 0.913
_diffrn_radiation_monochromator graphite
_diffrn_radiation_source 'fine-focus sealed tube'
_diffrn_radiation_type MoK\a
_diffrn_radiation_wavelength 0.71073
_diffrn_reflns_av_R_equivalents 0.1121
_diffrn_reflns_av_sigmaI/netI 0.1046
_diffrn_reflns_limit_h_max 14
_diffrn_reflns_limit_h_min -16
_diffrn_reflns_limit_k_max 13
_diffrn_reflns_limit_k_min -17
_diffrn_reflns_limit_l_max 25
_diffrn_reflns_limit_l_min -23
_diffrn_reflns_number 19966
_diffrn_reflns_theta_full 28.17
_diffrn_reflns_theta_max 28.17
_diffrn_reflns_theta_min 1.09
_exptl_absorpt_coefficient_mu 0.905
_exptl_crystal_density_diffrn 1.763
_exptl_crystal_density_method 'not measured'
_exptl_crystal_F_000 1660
_refine_diff_density_max 3.491
_refine_diff_density_min -2.417
_refine_diff_density_rms 0.254
_refine_ls_extinction_method none
_refine_ls_goodness_of_fit_ref 1.012
_refine_ls_hydrogen_treatment mixed
_refine_ls_matrix_type full
_refine_ls_number_parameters 784
_refine_ls_number_reflns 13892
_refine_ls_number_restraints 0
_refine_ls_restrained_S_all 1.012
_refine_ls_R_factor_all 0.1291
_refine_ls_R_factor_gt 0.0954
_refine_ls_shift/su_max 0.722
_refine_ls_shift/su_mean 0.027
_refine_ls_structure_factor_coef Fsqd
_refine_ls_weighting_details 'calc w=1/[\s^2^(Fo^2^)+(0.1899P)^2^+0.0000P] where P=(Fo^2^+2Fc^2^)/3'
_refine_ls_weighting_scheme calc
_refine_ls_wR_factor_gt 0.2501
_refine_ls_wR_factor_ref 0.2816
_reflns_number_gt 9201
_reflns_number_total 13892
_reflns_threshold_expression >2sigma(I)
_cod_data_source_file ic020499t_1.cif
_cod_data_source_block sugk
_cod_database_code 4318847

loop_
_symmetry_equiv_pos_as_xyz
'x, y, z'
'-x, -y, -z'

loop_
_atom_site_label
_atom_site_type_symbol
_atom_site_fract_x
_atom_site_fract_y
_atom_site_fract_z
_atom_site_U_iso_or_equiv
_atom_site_adp_type
_atom_site_occupancy
_atom_site_symmetry_multiplicity
_atom_site_calc_flag
_atom_site_refinement_flags
_atom_site_disorder_assembly
_atom_site_disorder_group
Ru1 Ru 0.82581(4) 0.81092(4) 0.11495(3) 0.02209(17) Uani 1 1 d . . .
Ru2 Ru 0.75525(4) 0.68765(4) 0.36440(3) 0.02810(18) Uani 1 1 d . . .
S1 S 0.85650(13) 0.73016(15) 0.20433(11) 0.0313(4) Uani 1 1 d . . .
S2 S 0.71167(13) 0.69805(15) 0.24901(11) 0.0308(4) Uani 1 1 d . . .
P1 P 0.99419(13) 0.77477(13) 0.08565(10) 0.0241(4) Uani 1 1 d . . .
P2 P 0.88992(14) 0.96172(14) 0.19227(11) 0.0285(4) Uani 1 1 d . . .
P3 P 0.58122(16) 0.6342(2) 0.36501(14) 0.0434(6) Uani 1 1 d . . .
P4 P 0.72008(19) 0.85418(18) 0.40627(13) 0.0453(5) Uani 1 1 d . . .
N1 N 0.8015(5) 0.8831(5) 0.0354(3) 0.0283(13) Uani 1 1 d . . .
N2 N 0.6642(4) 0.8370(5) 0.1391(3) 0.0282(13) Uani 1 1 d . . .
N3 N 0.7539(4) 0.6752(5) 0.0410(4) 0.0321(14) Uani 1 1 d . . .
N4 N 0.7936(6) 0.6808(7) 0.4661(4) 0.0466(18) Uani 1 1 d . . .
N5 N 0.9210(5) 0.7308(5) 0.3619(4) 0.0321(14) Uani 1 1 d . . .
N6 N 0.8000(5) 0.5347(5) 0.3271(4) 0.0420(16) Uani 1 1 d . . .
O1 O 0.9920(4) 0.6597(4) 0.0385(3) 0.0367(13) Uani 1 1 d . . .
O2 O 1.0735(4) 0.7873(4) 0.1535(3) 0.0350(12) Uani 1 1 d . . .
O3 O 1.0592(4) 0.8412(4) 0.0447(3) 0.0323(11) Uani 1 1 d . . .
O4 O 0.9698(4) 1.0254(4) 0.1573(3) 0.0370(12) Uani 1 1 d . . .
O5 O 0.9462(4) 0.9513(5) 0.2634(3) 0.0451(14) Uani 1 1 d . . .
O6 O 0.8026(4) 1.0406(4) 0.2235(3) 0.0418(14) Uani 1 1 d . . .
O7 O 0.5415(5) 0.5265(6) 0.3109(4) 0.0604(19) Uani 1 1 d . . .
O8 O 0.5428(6) 0.6189(7) 0.4360(4) 0.063(2) Uani 1 1 d . . .
O9 O 0.5042(4) 0.7082(6) 0.3390(4) 0.061(2) Uani 1 1 d . . .
O10 O 0.6930(7) 0.9044(6) 0.3444(5) 0.073(2) Uani 1 1 d . . .
O11 O 0.6294(7) 0.8789(7) 0.4581(5) 0.077(2) Uani 1 1 d . . .
O12 O 0.8203(8) 0.9309(9) 0.4421(7) 0.130(5) Uani 1 1 d . . .
C1 C 0.8779(10) 0.5993(8) 0.1684(7) 0.069(4) Uani 1 1 d . . .
H1 H 0.9452 0.5781 0.1543 0.083 Uiso 1 1 calc R . .
C2 C 0.7969(15) 0.5338(9) 0.1624(7) 0.092(5) Uani 1 1 d . . .
H2 H 0.8046 0.4635 0.1416 0.111 Uiso 1 1 calc R . .
C3 C 0.6933(9) 0.5667(9) 0.1871(7) 0.069(3) Uani 1 1 d . . .
H3A H 0.6625 0.5185 0.2113 0.083 Uiso 1 1 calc R . .
H3B H 0.6439 0.5666 0.1466 0.083 Uiso 1 1 calc R . .
C4 C 1.0825(6) 0.6111(6) 0.0042(5) 0.0386(18) Uani 1 1 d . . .
H4A H 1.1349 0.6636 -0.0007 0.058 Uiso 1 1 calc R . .
H4B H 1.0582 0.5666 -0.0424 0.058 Uiso 1 1 calc R . .
H4C H 1.1149 0.5705 0.0326 0.058 Uiso 1 1 calc R . .
C5 C 1.1883(6) 0.7777(7) 0.1541(5) 0.0398(19) Uani 1 1 d . . .
H5A H 1.2022 0.7057 0.1370 0.060 Uiso 1 1 calc R . .
H5B H 1.2206 0.8055 0.2020 0.060 Uiso 1 1 calc R . .
H5C H 1.2188 0.8156 0.1236 0.060 Uiso 1 1 calc R . .
C6 C 1.0372(7) 0.8321(7) -0.0289(5) 0.0425(19) Uani 1 1 d . . .
H6A H 0.9908 0.7704 -0.0504 0.064 Uiso 1 1 calc R . .
H6B H 1.1037 0.8277 -0.0519 0.064 Uiso 1 1 calc R . .
H6C H 1.0021 0.8919 -0.0345 0.064 Uiso 1 1 calc R . .
C7 C 1.0258(7) 1.1242(6) 0.1984(5) 0.047(2) Uani 1 1 d . . .
H7A H 0.9771 1.1644 0.2295 0.070 Uiso 1 1 calc R . .
H7B H 1.0503 1.1622 0.1662 0.070 Uiso 1 1 calc R . .
H7C H 1.0867 1.1110 0.2266 0.070 Uiso 1 1 calc R . .
C8 C 0.9633(8) 1.0285(8) 0.3327(5) 0.053(2) Uani 1 1 d . . .
H8A H 1.0367 1.0576 0.3396 0.080 Uiso 1 1 calc R . .
H8B H 0.9491 0.9962 0.3700 0.080 Uiso 1 1 calc R . .
H8C H 0.9152 1.0829 0.3343 0.080 Uiso 1 1 calc R . .
C9 C 0.7394(7) 1.0880(7) 0.1799(6) 0.051(2) Uani 1 1 d . . .
H9A H 0.7856 1.1169 0.1512 0.076 Uiso 1 1 calc R . .
H9B H 0.7021 1.1425 0.2097 0.076 Uiso 1 1 calc R . .
H9C H 0.6878 1.0369 0.1493 0.076 Uiso 1 1 calc R . .
C10 C 0.5534(12) 0.4279(11) 0.3248(9) 0.104(6) Uani 1 1 d . . .
H10A H 0.6112 0.4345 0.3612 0.156 Uiso 1 1 calc R . .
H10B H 0.5696 0.3779 0.2818 0.156 Uiso 1 1 calc R . .
H10C H 0.4873 0.4050 0.3409 0.156 Uiso 1 1 calc R . .
C11 C 0.5350(16) 0.688(2) 0.5032(10) 0.144(9) Uani 1 1 d . . .
H11A H 0.5543 0.6545 0.5397 0.215 Uiso 1 1 calc R . .
H11B H 0.4621 0.7080 0.5074 0.215 Uiso 1 1 calc R . .
H11C H 0.5832 0.7484 0.5087 0.215 Uiso 1 1 calc R . .
C12 C 0.3865(7) 0.6960(13) 0.3358(8) 0.087(4) Uani 1 1 d . . .
H12A H 0.3599 0.6460 0.2918 0.131 Uiso 1 1 calc R . .
H12B H 0.3574 0.7616 0.3379 0.131 Uiso 1 1 calc R . .
H12C H 0.3648 0.6723 0.3756 0.131 Uiso 1 1 calc R . .
C13 C 0.6454(8) 0.9988(7) 0.3488(6) 0.054(2) Uani 1 1 d . . .
H13A H 0.5752 0.9958 0.3667 0.082 Uiso 1 1 calc R . .
H13B H 0.6382 1.0100 0.3021 0.082 Uiso 1 1 calc R . .
H13C H 0.6902 1.0550 0.3806 0.082 Uiso 1 1 calc R . .
C14 C 0.617(3) 0.9826(18) 0.5069(11) 0.204(15) Uani 1 1 d . . .
H14A H 0.6797 1.0280 0.5065 0.306 Uiso 1 1 calc R . .
H14B H 0.6112 0.9766 0.5546 0.306 Uiso 1 1 calc R . .
H14C H 0.5537 1.0106 0.4915 0.306 Uiso 1 1 calc R . .
C15 C 0.864(2) 0.951(2) 0.5087(8) 0.229(18) Uani 1 1 d . . .
H15A H 0.8091 0.9455 0.5402 0.344 Uiso 1 1 calc R . .
H15B H 0.8993 1.0197 0.5231 0.344 Uiso 1 1 calc R . .
H15C H 0.9168 0.9012 0.5109 0.344 Uiso 1 1 calc R . .
C16 C 0.7804(6) 0.9182(6) -0.0100(5) 0.0332(16) Uani 1 1 d . . .
C17 C 0.7551(8) 0.9627(8) -0.0676(6) 0.054(3) Uani 1 1 d . . .
H17A H 0.8205 0.9904 -0.0817 0.082 Uiso 1 1 calc R . .
H17B H 0.7078 1.0175 -0.0522 0.082 Uiso 1 1 calc R . .
H17C H 0.7200 0.9100 -0.1076 0.082 Uiso 1 1 calc R . .
C18 C 0.5780(6) 0.8345(7) 0.1503(5) 0.042(2) Uani 1 1 d . . .
C19 C 0.4652(8) 0.8298(12) 0.1693(8) 0.087(4) Uani 1 1 d . . .
H19A H 0.4630 0.8136 0.2144 0.131 Uiso 1 1 calc R . .
H19B H 0.4231 0.7768 0.1329 0.131 Uiso 1 1 calc R . .
H19C H 0.4360 0.8958 0.1730 0.131 Uiso 1 1 calc R . .
C20 C 0.7035(6) 0.6093(6) -0.0009(5) 0.0342(17) Uani 1 1 d . . .
C21 C 0.6410(7) 0.5252(7) -0.0536(6) 0.049(2) Uani 1 1 d . . .
H21A H 0.6828 0.4995 -0.0938 0.073 Uiso 1 1 calc R . .
H21B H 0.5757 0.5504 -0.0693 0.073 Uiso 1 1 calc R . .
H21C H 0.6233 0.4699 -0.0325 0.073 Uiso 1 1 calc R . .
C22 C 0.8238(10) 0.6793(10) 0.5206(7) 0.072(4) Uani 1 1 d . . .
C23 C 0.8656(13) 0.6862(12) 0.5954(7) 0.090(4) Uani 1 1 d . . .
H23A H 0.8476 0.7507 0.6269 0.135 Uiso 1 1 calc R . .
H23B H 0.9428 0.6832 0.5974 0.135 Uiso 1 1 calc R . .
H23C H 0.8335 0.6292 0.6100 0.135 Uiso 1 1 calc R . .
C24 C 1.0070(6) 0.7485(7) 0.3557(5) 0.0377(17) Uani 1 1 d . . .
C25 C 1.1189(7) 0.7692(9) 0.3430(6) 0.055(3) Uani 1 1 d . . .
H25A H 1.1319 0.7313 0.2951 0.082 Uiso 1 1 calc R . .
H25B H 1.1657 0.7478 0.3766 0.082 Uiso 1 1 calc R . .
H25C H 1.1332 0.8424 0.3488 0.082 Uiso 1 1 calc R . .
C26 C 0.8309(7) 0.4554(7) 0.3054(6) 0.045(2) Uani 1 1 d . . .
C27 C 0.8683(11) 0.3519(7) 0.2765(7) 0.069(3) Uani 1 1 d . . .
H27A H 0.8660 0.3143 0.3121 0.104 Uiso 1 1 calc R . .
H27B H 0.9412 0.3581 0.2635 0.104 Uiso 1 1 calc R . .
H27C H 0.8223 0.3151 0.2349 0.104 Uiso 1 1 calc R . .
C28 C 0.5177(9) 0.2053(13) 0.0720(9) 0.086(5) Uani 1 1 d . . .
F1 F 0.5335(6) 0.1191(8) 0.0892(7) 0.126(4) Uani 1 1 d . . .
F2 F 0.4405(7) 0.1916(12) 0.0252(8) 0.185(8) Uani 1 1 d . . .
F3 F 0.4759(15) 0.2615(18) 0.1248(11) 0.259(11) Uani 1 1 d . . .
S3 S 0.63586(19) 0.2663(2) 0.0523(2) 0.0627(8) Uani 1 1 d . . .
O13 O 0.6758(15) 0.1994(14) -0.0015(11) 0.204(10) Uani 1 1 d . . .
O14 O 0.7080(9) 0.2846(9) 0.1153(9) 0.146(6) Uani 1 1 d . . .
O15 O 0.5997(8) 0.3549(10) 0.0354(10) 0.159(7) Uani 1 1 d . . .
C29 C 0.4129(8) 0.1366(9) 0.2904(8) 0.071(3) Uani 1 1 d . . .
F4 F 0.4791(6) 0.0935(7) 0.2396(5) 0.098(3) Uani 1 1 d . . .
F5 F 0.4760(6) 0.1689(7) 0.3491(6) 0.120(4) Uani 1 1 d . . .
F6 F 0.3773(6) 0.2177(6) 0.2686(6) 0.113(3) Uani 1 1 d . . .
S4 S 0.30504(16) 0.04702(17) 0.29328(14) 0.0439(5) Uani 1 1 d . . .
O16 O 0.2536(7) 0.0207(6) 0.2229(5) 0.079(2) Uani 1 1 d . . .
O17 O 0.3578(5) -0.0345(6) 0.3120(4) 0.0558(17) Uani 1 1 d . . .
O18 O 0.2425(7) 0.1073(8) 0.3462(5) 0.090(3) Uani 1 1 d . . .
C30 C 0.2207(10) 0.3774(10) 0.2073(10) 0.087(5) Uani 1 1 d . . .
F7 F 0.2349(8) 0.3140(7) 0.1420(6) 0.119(4) Uani 1 1 d . . .
F8 F 0.1866(8) 0.3140(6) 0.2438(5) 0.106(3) Uani 1 1 d . . .
F9 F 0.3075(7) 0.4268(8) 0.2374(9) 0.172(6) Uani 1 1 d . . .
S5 S 0.1194(2) 0.4638(2) 0.19634(19) 0.0676(8) Uani 1 1 d . . .
O19 O 0.0302(9) 0.3904(9) 0.1594(6) 0.116(4) Uani 1 1 d . . .
O20 O 0.1640(11) 0.5272(9) 0.1626(9) 0.154(7) Uani 1 1 d . . .
O21 O 0.0973(10) 0.5120(9) 0.2689(7) 0.121(4) Uani 1 1 d . . .
C31 C 0.8359(17) 0.3897(13) 0.4991(9) 0.110(6) Uani 1 1 d . . .
F10 F 0.8897(12) 0.4052(7) 0.5601(5) 0.161(6) Uani 1 1 d . . .
F11 F 0.9083(8) 0.4303(7) 0.4611(6) 0.131(4) Uani 1 1 d . . .
F12 F 0.7354(13) 0.4324(11) 0.4932(11) 0.202(7) Uani 1 1 d . . .
S6 S 0.8026(4) 0.2584(4) 0.4593(2) 0.119(2) Uani 1 1 d . . .
O22 O 0.7618(12) 0.2494(9) 0.3878(6) 0.137(5) Uani 1 1 d . . .
O23 O 0.7325(7) 0.2260(6) 0.4999(5) 0.073(2) Uani 1 1 d . . .
O24 O 0.9254(10) 0.2286(13) 0.4660(9) 0.192(9) Uani 1 1 d . . .

loop_
_atom_site_aniso_label
_atom_site_aniso_U_11
_atom_site_aniso_U_22
_atom_site_aniso_U_33
_atom_site_aniso_U_23
_atom_site_aniso_U_13
_atom_site_aniso_U_12
Ru1 0.0164(3) 0.0238(3) 0.0266(3) 0.0067(2) 0.0042(2) 0.00415(19)
Ru2 0.0208(3) 0.0348(3) 0.0331(4) 0.0137(3) 0.0089(2) 0.0103(2)
S1 0.0193(8) 0.0427(10) 0.0382(11) 0.0192(8) 0.0088(7) 0.0094(7)
S2 0.0180(7) 0.0413(10) 0.0366(11) 0.0152(8) 0.0071(7) 0.0063(7)
P1 0.0183(8) 0.0229(8) 0.0314(10) 0.0062(7) 0.0067(7) 0.0036(6)
P2 0.0220(8) 0.0290(9) 0.0318(10) 0.0030(7) 0.0015(7) 0.0081(7)
P3 0.0269(10) 0.0581(13) 0.0555(15) 0.0298(12) 0.0166(9) 0.0065(9)
P4 0.0463(12) 0.0425(11) 0.0425(13) 0.0004(10) 0.0039(10) 0.0200(10)
N1 0.025(3) 0.027(3) 0.034(4) 0.011(3) 0.001(2) 0.001(2)
N2 0.017(3) 0.030(3) 0.036(4) 0.006(3) 0.003(2) 0.008(2)
N3 0.019(3) 0.033(3) 0.046(4) 0.013(3) 0.008(3) 0.005(2)
N4 0.040(4) 0.068(5) 0.043(5) 0.027(4) 0.015(3) 0.028(4)
N5 0.023(3) 0.038(3) 0.036(4) 0.009(3) 0.007(2) 0.009(2)
N6 0.037(3) 0.036(3) 0.054(5) 0.011(3) 0.008(3) 0.007(3)
O1 0.025(2) 0.024(2) 0.058(4) 0.003(2) 0.016(2) 0.003(2)
O2 0.017(2) 0.049(3) 0.039(3) 0.011(3) 0.006(2) 0.005(2)
O3 0.025(2) 0.033(3) 0.042(3) 0.013(2) 0.013(2) 0.002(2)
O4 0.032(3) 0.027(2) 0.048(4) 0.001(2) 0.008(2) 0.000(2)
O5 0.039(3) 0.045(3) 0.045(4) 0.003(3) -0.008(3) 0.016(3)
O6 0.027(3) 0.039(3) 0.051(4) -0.005(3) 0.006(2) 0.013(2)
O7 0.047(4) 0.064(4) 0.075(5) 0.028(4) 0.005(3) -0.007(3)
O8 0.054(4) 0.093(6) 0.053(5) 0.032(4) 0.026(3) 0.006(4)
O9 0.021(3) 0.088(5) 0.091(6) 0.045(5) 0.016(3) 0.015(3)
O10 0.111(6) 0.051(4) 0.072(6) 0.026(4) 0.040(5) 0.040(4)
O11 0.098(6) 0.079(5) 0.066(5) 0.022(4) 0.043(5) 0.053(5)
O12 0.089(7) 0.108(8) 0.132(10) -0.071(7) -0.002(7) 0.021(6)
C1 0.097(8) 0.049(5) 0.085(9) 0.038(6) 0.061(7) 0.047(6)
C2 0.165(14) 0.039(5) 0.069(9) 0.001(5) 0.060(9) -0.005(7)
C3 0.064(6) 0.062(6) 0.084(9) 0.037(6) -0.016(6) -0.037(6)
C4 0.031(4) 0.034(4) 0.052(5) 0.011(4) 0.016(4) 0.011(3)
C5 0.020(3) 0.049(5) 0.047(5) 0.008(4) 0.000(3) 0.005(3)
C6 0.037(4) 0.051(5) 0.046(5) 0.020(4) 0.016(4) 0.015(4)
C7 0.045(5) 0.029(4) 0.061(6) 0.006(4) -0.004(4) -0.007(3)
C8 0.050(5) 0.060(6) 0.042(5) 0.003(4) -0.011(4) 0.008(4)
C9 0.037(4) 0.036(4) 0.078(7) 0.014(4) -0.003(4) 0.004(4)
C10 0.105(10) 0.070(8) 0.138(14) 0.047(9) -0.016(10) -0.057(8)
C11 0.127(15) 0.24(3) 0.081(13) 0.059(15) 0.056(11) 0.070(16)
C12 0.025(5) 0.138(13) 0.107(11) 0.041(10) 0.014(5) 0.023(6)
C13 0.059(6) 0.046(5) 0.059(6) 0.013(4) 0.001(5) 0.022(4)
C14 0.37(4) 0.16(2) 0.099(16) 0.023(14) 0.07(2) 0.20(3)
C15 0.35(3) 0.25(3) 0.058(10) 0.069(14) -0.093(15) -0.25(3)
C16 0.025(3) 0.030(3) 0.043(5) 0.011(3) -0.002(3) -0.002(3)
C17 0.048(5) 0.058(6) 0.065(7) 0.034(5) -0.008(5) -0.010(4)
C18 0.025(4) 0.044(4) 0.053(6) 0.003(4) 0.006(3) 0.009(3)
C19 0.035(5) 0.110(11) 0.111(12) 0.016(9) 0.029(6) 0.006(6)
C20 0.022(3) 0.028(3) 0.049(5) 0.005(3) 0.005(3) 0.001(3)
C21 0.048(5) 0.033(4) 0.061(6) 0.008(4) 0.001(4) -0.009(4)
C22 0.089(8) 0.094(8) 0.053(7) 0.035(6) 0.033(6) 0.069(7)
C23 0.127(12) 0.093(9) 0.061(8) 0.029(7) 0.006(8) 0.060(9)
C24 0.031(4) 0.044(4) 0.036(5) 0.010(3) -0.004(3) 0.002(3)
C25 0.028(4) 0.076(7) 0.054(6) 0.009(5) 0.006(4) -0.007(4)
C26 0.044(5) 0.035(4) 0.058(6) 0.013(4) 0.008(4) 0.006(4)
C27 0.096(8) 0.035(5) 0.079(8) 0.012(5) 0.031(7) 0.023(5)
C28 0.041(6) 0.136(12) 0.121(13) 0.097(11) 0.017(7) 0.020(7)
F1 0.074(5) 0.136(8) 0.203(11) 0.124(9) -0.041(6) -0.034(5)
F2 0.061(5) 0.299(17) 0.260(15) 0.227(15) -0.084(7) -0.085(7)
F3 0.246(18) 0.34(3) 0.27(2) 0.154(19) 0.214(19) 0.161(18)
S3 0.0349(11) 0.0638(15) 0.104(2) 0.0455(16) 0.0124(13) 0.0061(11)
O13 0.195(16) 0.157(14) 0.26(2) 0.024(14) 0.166(17) 0.024(12)
O14 0.112(8) 0.098(8) 0.240(16) 0.105(10) -0.110(9) -0.055(7)
O15 0.076(6) 0.135(10) 0.32(2) 0.173(13) -0.028(9) -0.012(6)
C29 0.038(5) 0.063(7) 0.113(11) 0.028(7) 0.004(6) 0.006(5)
F4 0.067(4) 0.112(6) 0.147(8) 0.078(6) 0.048(5) 0.020(4)
F5 0.061(4) 0.102(6) 0.155(9) -0.023(6) -0.024(5) -0.017(4)
F6 0.071(5) 0.056(4) 0.219(11) 0.052(6) 0.004(6) 0.002(4)
S4 0.0330(10) 0.0418(10) 0.0554(14) 0.0102(10) 0.0048(9) 0.0051(8)
O16 0.089(6) 0.054(4) 0.086(6) 0.018(4) -0.031(5) -0.007(4)
O17 0.050(4) 0.066(4) 0.059(5) 0.027(4) 0.009(3) 0.013(3)
O18 0.072(5) 0.090(6) 0.100(8) 0.002(5) 0.049(5) 0.016(5)
C30 0.056(7) 0.059(7) 0.157(15) 0.060(9) -0.028(8) -0.015(6)
F7 0.126(7) 0.082(6) 0.158(10) 0.028(6) 0.063(7) 0.049(5)
F8 0.139(7) 0.077(5) 0.115(7) 0.061(5) -0.023(6) -0.029(5)
F9 0.086(6) 0.112(8) 0.314(18) 0.086(10) -0.101(9) -0.035(6)
S5 0.0541(15) 0.0664(17) 0.083(2) 0.0187(15) -0.0001(14) 0.0208(13)
O19 0.106(7) 0.096(7) 0.117(9) -0.016(6) -0.047(7) 0.043(6)
O20 0.153(10) 0.114(9) 0.269(18) 0.142(12) 0.122(12) 0.083(8)
O21 0.129(9) 0.091(7) 0.109(9) -0.034(6) 0.035(7) -0.005(6)
C31 0.158(16) 0.082(10) 0.080(11) 0.023(8) -0.022(11) -0.045(11)
F10 0.309(15) 0.067(5) 0.091(7) 0.028(5) -0.074(8) -0.076(7)
F11 0.149(8) 0.087(6) 0.157(9) 0.057(6) -0.030(7) -0.075(6)
F12 0.203(13) 0.130(10) 0.30(2) 0.082(12) 0.025(13) 0.103(10)
S6 0.153(4) 0.108(3) 0.067(2) -0.013(2) 0.031(2) -0.088(3)
O22 0.200(13) 0.110(9) 0.081(8) 0.021(6) -0.009(8) -0.100(9)
O23 0.085(5) 0.060(4) 0.072(6) 0.019(4) 0.009(4) -0.016(4)
O24 0.096(8) 0.192(15) 0.208(17) -0.084(13) -0.046(9) 0.096(9)

loop_
_atom_type_symbol
_atom_type_description
_atom_type_scat_dispersion_real
_atom_type_scat_dispersion_imag
_atom_type_scat_source
C C 0.0033 0.0016 'International Tables Vol C Tables 4.2.6.8 and 6.1.1.4'
H H 0.0000 0.0000 'International Tables Vol C Tables 4.2.6.8 and 6.1.1.4'
N N 0.0061 0.0033 'International Tables Vol C Tables 4.2.6.8 and 6.1.1.4'
O O 0.0106 0.0060 'International Tables Vol C Tables 4.2.6.8 and 6.1.1.4'
F F 0.0171 0.0103 'International Tables Vol C Tables 4.2.6.8 and 6.1.1.4'
P P 0.1023 0.0942 'International Tables Vol C Tables 4.2.6.8 and 6.1.1.4'
S S 0.1246 0.1234 'International Tables Vol C Tables 4.2.6.8 and 6.1.1.4'
Ru Ru -1.2594 0.8363 'International Tables Vol C Tables 4.2.6.8 and 6.1.1.4'

loop_
_geom_angle_atom_site_label_1
_geom_angle_atom_site_label_2
_geom_angle_atom_site_label_3
_geom_angle
_geom_angle_site_symmetry_1
_geom_angle_site_symmetry_3
_geom_angle_publ_flag
N1 Ru1 N3 86.5(2) . . ?
N1 Ru1 N2 87.7(2) . . ?
N3 Ru1 N2 83.2(2) . . ?
N1 Ru1 P2 90.91(18) . . ?
N3 Ru1 P2 175.28(16) . . ?
N2 Ru1 P2 92.74(17) . . ?
N1 Ru1 P1 92.49(17) . . ?
N3 Ru1 P1 93.75(16) . . ?
N2 Ru1 P1 176.95(17) . . ?
P2 Ru1 P1 90.29(7) . . ?
N1 Ru1 S1 178.94(16) . . ?
N3 Ru1 S1 93.95(19) . . ?
N2 Ru1 S1 93.26(18) . . ?
P2 Ru1 S1 88.72(8) . . ?
P1 Ru1 S1 86.52(7) . . ?
N4 Ru2 N6 88.6(3) . . ?
N4 Ru2 N5 86.4(3) . . ?
N6 Ru2 N5 85.1(3) . . ?
N4 Ru2 P4 90.1(2) . . ?
N6 Ru2 P4 175.9(2) . . ?
N5 Ru2 P4 90.98(18) . . ?
N4 Ru2 P3 93.7(2) . . ?
N6 Ru2 P3 92.3(2) . . ?
N5 Ru2 P3 177.36(18) . . ?
P4 Ru2 P3 91.66(9) . . ?
N4 Ru2 S2 179.2(2) . . ?
N6 Ru2 S2 92.2(2) . . ?
N5 Ru2 S2 93.44(19) . . ?
P4 Ru2 S2 89.16(9) . . ?
P3 Ru2 S2 86.54(8) . . ?
C1 S1 S2 93.9(4) . . ?
C1 S1 Ru1 111.0(4) . . ?
S2 S1 Ru1 111.88(9) . . ?
C3 S2 S1 91.5(4) . . ?
C3 S2 Ru2 109.8(4) . . ?
S1 S2 Ru2 108.32(9) . . ?
O1 P1 O2 108.3(3) . . ?
O1 P1 O3 105.6(3) . . ?
O2 P1 O3 100.8(3) . . ?
O1 P1 Ru1 108.96(19) . . ?
O2 P1 Ru1 111.7(2) . . ?
O3 P1 Ru1 120.7(2) . . ?
O5 P2 O4 108.8(3) . . ?
O5 P2 O6 99.8(3) . . ?
O4 P2 O6 104.4(3) . . ?
O5 P2 Ru1 114.7(2) . . ?
O4 P2 Ru1 111.9(2) . . ?
O6 P2 Ru1 116.1(2) . . ?
O8 P3 O9 108.3(4) . . ?
O8 P3 O7 101.2(4) . . ?
O9 P3 O7 100.8(4) . . ?
O8 P3 Ru2 117.4(3) . . ?
O9 P3 Ru2 111.0(3) . . ?
O7 P3 Ru2 116.4(3) . . ?
O11 P4 O10 106.9(4) . . ?
O11 P4 O12 106.5(6) . . ?
O10 P4 O12 96.6(7) . . ?
O11 P4 Ru2 117.5(4) . . ?
O10 P4 Ru2 111.6(3) . . ?
O12 P4 Ru2 115.3(4) . . ?
C16 N1 Ru1 174.4(6) . . ?
C18 N2 Ru1 169.0(7) . . ?
C20 N3 Ru1 170.7(6) . . ?
C22 N4 Ru2 173.8(9) . . ?
C24 N5 Ru2 174.9(7) . . ?
C26 N6 Ru2 174.8(7) . . ?
C4 O1 P1 125.3(5) . . ?
C5 O2 P1 126.0(5) . . ?
C6 O3 P1 122.9(5) . . ?
C7 O4 P2 121.8(6) . . ?
C8 O5 P2 128.9(6) . . ?
C9 O6 P2 122.3(6) . . ?
C10 O7 P3 124.3(9) . . ?
C11 O8 P3 132.5(11) . . ?
C12 O9 P3 124.1(8) . . ?
C13 O10 P4 127.8(7) . . ?
C14 O11 P4 124.2(14) . . ?
C15 O12 P4 127.9(13) . . ?
C2 C1 S1 116.9(9) . . ?
C1 C2 C3 121.4(10) . . ?
C2 C3 S2 109.5(7) . . ?
N1 C16 C17 179.3(8) . . ?
N2 C18 C19 176.5(11) . . ?
N3 C20 C21 179.2(9) . . ?
N4 C22 C23 175.6(14) . . ?
N5 C24 C25 176.6(10) . . ?
N6 C26 C27 178.6(12) . . ?
F2 C28 F3 100.1(15) . . ?
F2 C28 F1 110.6(15) . . ?
F3 C28 F1 104.6(14) . . ?
F2 C28 S3 114.6(9) . . ?
F3 C28 S3 112.1(16) . . ?
F1 C28 S3 113.7(8) . . ?
O13 S3 O15 114.0(13) . . ?
O13 S3 O14 109.7(12) . . ?
O15 S3 O14 116.2(8) . . ?
O13 S3 C28 107.3(10) . . ?
O15 S3 C28 103.6(6) . . ?
O14 S3 C28 105.2(7) . . ?
F5 C29 F4 104.6(9) . . ?
F5 C29 F6 111.0(11) . . ?
F4 C29 F6 103.0(11) . . ?
F5 C29 S4 115.0(11) . . ?
F4 C29 S4 110.9(9) . . ?
F6 C29 S4 111.4(7) . . ?
O16 S4 O18 113.7(6) . . ?
O16 S4 O17 115.2(5) . . ?
O18 S4 O17 116.1(6) . . ?
O16 S4 C29 103.6(6) . . ?
O18 S4 C29 102.5(6) . . ?
O17 S4 C29 103.3(5) . . ?
F9 C30 F8 109.8(14) . . ?
F9 C30 F7 112.0(16) . . ?
F8 C30 F7 104.3(11) . . ?
F9 C30 S5 111.5(10) . . ?
F8 C30 S5 111.2(10) . . ?
F7 C30 S5 107.9(10) . . ?
O20 S5 O21 115.1(9) . . ?
O20 S5 O19 118.7(10) . . ?
O21 S5 O19 110.7(7) . . ?
O20 S5 C30 106.1(7) . . ?
O21 S5 C30 102.4(9) . . ?
O19 S5 C30 101.3(6) . . ?
F10 C31 F12 121.3(18) . . ?
F10 C31 F11 101.7(14) . . ?
F12 C31 F11 109.1(15) . . ?
F10 C31 S6 111.7(13) . . ?
F12 C31 S6 101.8(12) . . ?
F11 C31 S6 111.4(13) . . ?
O23 S6 O22 115.1(7) . . ?
O23 S6 O24 117.7(10) . . ?
O22 S6 O24 113.8(9) . . ?
O23 S6 C31 107.1(8) . . ?
O22 S6 C31 106.6(8) . . ?
O24 S6 C31 93.2(9) . . ?

loop_
_geom_bond_atom_site_label_1
_geom_bond_atom_site_label_2
_geom_bond_distance
_geom_bond_site_symmetry_2
_geom_bond_publ_flag
Ru1 N1 2.051(6) . ?
Ru1 N3 2.104(7) . ?
Ru1 N2 2.114(6) . ?
Ru1 P2 2.239(2) . ?
Ru1 P1 2.2438(18) . ?
Ru1 S1 2.306(2) . ?
Ru2 N4 2.034(8) . ?
Ru2 N6 2.095(7) . ?
Ru2 N5 2.115(6) . ?
Ru2 P4 2.233(2) . ?
Ru2 P3 2.242(2) . ?
Ru2 S2 2.320(2) . ?
S1 C1 1.743(10) . ?
S1 S2 2.118(2) . ?
S2 C3 1.837(12) . ?
P1 O1 1.563(5) . ?
P1 O2 1.564(6) . ?
P1 O3 1.569(5) . ?
P2 O5 1.557(6) . ?
P2 O4 1.575(6) . ?
P2 O6 1.586(5) . ?
P3 O8 1.549(7) . ?
P3 O9 1.570(7) . ?
P3 O7 1.572(8) . ?
P4 O11 1.546(8) . ?
P4 O10 1.557(8) . ?
P4 O12 1.569(11) . ?
N1 C16 1.131(10) . ?
N2 C18 1.106(9) . ?
N3 C20 1.151(10) . ?
N4 C22 1.110(13) . ?
N5 C24 1.103(10) . ?
N6 C26 1.128(11) . ?
O1 C4 1.437(9) . ?
O2 C5 1.438(8) . ?
O3 C6 1.413(11) . ?
O4 C7 1.462(9) . ?
O5 C8 1.456(11) . ?
O6 C9 1.414(11) . ?
O7 C10 1.431(15) . ?
O8 C11 1.39(2) . ?
O9 C12 1.458(11) . ?
O10 C13 1.407(11) . ?
O11 C14 1.47(2) . ?
O12 C15 1.328(18) . ?
C1 C2 1.276(18) . ?
C2 C3 1.450(19) . ?
C16 C17 1.430(12) . ?
C18 C19 1.473(12) . ?
C20 C21 1.452(11) . ?
C22 C23 1.492(17) . ?
C24 C25 1.452(11) . ?
C26 C27 1.460(12) . ?
C28 F2 1.252(16) . ?
C28 F3 1.26(2) . ?
C28 F1 1.306(15) . ?
C28 S3 1.754(11) . ?
S3 O13 1.321(15) . ?
S3 O15 1.403(10) . ?
S3 O14 1.430(11) . ?
C29 F5 1.302(16) . ?
C29 F4 1.352(15) . ?
C29 F6 1.354(14) . ?
C29 S4 1.764(11) . ?
S4 O16 1.421(9) . ?
S4 O18 1.424(8) . ?
S4 O17 1.419(7) . ?
C30 F9 1.258(14) . ?
C30 F8 1.315(15) . ?
C30 F7 1.351(19) . ?
C30 S5 1.795(13) . ?
S5 O20 1.324(10) . ?
S5 O21 1.433(11) . ?
S5 O19 1.455(11) . ?
C31 F10 1.287(18) . ?
C31 F12 1.41(2) . ?
C31 F11 1.377(19) . ?
C31 S6 1.734(16) . ?
S6 O23 1.342(8) . ?
S6 O22 1.421(12) . ?
S6 O24 1.604(11) . ?

loop_
_geom_torsion_atom_site_label_1
_geom_torsion_atom_site_label_2
_geom_torsion_atom_site_label_3
_geom_torsion_atom_site_label_4
_geom_torsion
_geom_torsion_site_symmetry_1
_geom_torsion_site_symmetry_2
_geom_torsion_site_symmetry_3
_geom_torsion_site_symmetry_4
_geom_torsion_publ_flag
N1 Ru1 S1 C1 -84(10) . . . . ?
N3 Ru1 S1 C1 30.5(5) . . . . ?
N2 Ru1 S1 C1 113.9(5) . . . . ?
P2 Ru1 S1 C1 -153.4(5) . . . . ?
P1 Ru1 S1 C1 -63.0(5) . . . . ?
N1 Ru1 S1 S2 173(10) . . . . ?
N3 Ru1 S1 S2 -72.96(18) . . . . ?
N2 Ru1 S1 S2 10.47(19) . . . . ?
P2 Ru1 S1 S2 103.14(11) . . . . ?
P1 Ru1 S1 S2 -166.49(11) . . . . ?
C1 S1 S2 C3 -21.2(6) . . . . ?
Ru1 S1 S2 C3 93.3(4) . . . . ?
C1 S1 S2 Ru2 90.2(5) . . . . ?
Ru1 S1 S2 Ru2 -155.28(8) . . . . ?
N4 Ru2 S2 C3 178(100) . . . . ?
N6 Ru2 S2 C3 18.1(4) . . . . ?
N5 Ru2 S2 C3 103.2(4) . . . . ?
P4 Ru2 S2 C3 -165.8(4) . . . . ?
P3 Ru2 S2 C3 -74.1(4) . . . . ?
N4 Ru2 S2 S1 80(14) . . . . ?
N6 Ru2 S2 S1 -80.5(2) . . . . ?
N5 Ru2 S2 S1 4.71(19) . . . . ?
P4 Ru2 S2 S1 95.65(11) . . . . ?
P3 Ru2 S2 S1 -172.64(11) . . . . ?
N1 Ru1 P1 O1 -98.8(3) . . . . ?
N3 Ru1 P1 O1 -12.1(3) . . . . ?
N2 Ru1 P1 O1 -4(3) . . . . ?
P2 Ru1 P1 O1 170.3(3) . . . . ?
S1 Ru1 P1 O1 81.6(3) . . . . ?
N1 Ru1 P1 O2 141.6(3) . . . . ?
N3 Ru1 P1 O2 -131.8(3) . . . . ?
N2 Ru1 P1 O2 -124(3) . . . . ?
P2 Ru1 P1 O2 50.7(2) . . . . ?
S1 Ru1 P1 O2 -38.0(2) . . . . ?
N1 Ru1 P1 O3 23.6(3) . . . . ?
N3 Ru1 P1 O3 110.2(3) . . . . ?
N2 Ru1 P1 O3 118(3) . . . . ?
P2 Ru1 P1 O3 -67.4(3) . . . . ?
S1 Ru1 P1 O3 -156.1(3) . . . . ?
N1 Ru1 P2 O5 -168.1(3) . . . . ?
N3 Ru1 P2 O5 136(2) . . . . ?
N2 Ru1 P2 O5 104.2(3) . . . . ?
P1 Ru1 P2 O5 -75.6(3) . . . . ?
S1 Ru1 P2 O5 11.0(3) . . . . ?
N1 Ru1 P2 O4 -43.5(3) . . . . ?
N3 Ru1 P2 O4 -100(2) . . . . ?
N2 Ru1 P2 O4 -131.3(3) . . . . ?
P1 Ru1 P2 O4 49.0(2) . . . . ?
S1 Ru1 P2 O4 135.5(2) . . . . ?
N1 Ru1 P2 O6 76.2(3) . . . . ?
N3 Ru1 P2 O6 20(2) . . . . ?
N2 Ru1 P2 O6 -11.6(3) . . . . ?
P1 Ru1 P2 O6 168.7(3) . . . . ?
S1 Ru1 P2 O6 -104.8(3) . . . . ?
N4 Ru2 P3 O8 4.7(5) . . . . ?
N6 Ru2 P3 O8 93.5(4) . . . . ?
N5 Ru2 P3 O8 96(4) . . . . ?
P4 Ru2 P3 O8 -85.4(4) . . . . ?
S2 Ru2 P3 O8 -174.5(4) . . . . ?
N4 Ru2 P3 O9 130.1(4) . . . . ?
N6 Ru2 P3 O9 -141.1(4) . . . . ?
N5 Ru2 P3 O9 -139(4) . . . . ?
P4 Ru2 P3 O9 40.0(4) . . . . ?
S2 Ru2 P3 O9 -49.1(4) . . . . ?
N4 Ru2 P3 O7 -115.4(4) . . . . ?
N6 Ru2 P3 O7 -26.6(4) . . . . ?
N5 Ru2 P3 O7 -24(4) . . . . ?
P4 Ru2 P3 O7 154.4(3) . . . . ?
S2 Ru2 P3 O7 65.4(3) . . . . ?
N4 Ru2 P4 O11 -60.7(5) . . . . ?
N6 Ru2 P4 O11 -132(3) . . . . ?
N5 Ru2 P4 O11 -147.0(5) . . . . ?
P3 Ru2 P4 O11 33.0(4) . . . . ?
S2 Ru2 P4 O11 119.6(4) . . . . ?
N4 Ru2 P4 O10 175.3(4) . . . . ?
N6 Ru2 P4 O10 104(3) . . . . ?
N5 Ru2 P4 O10 88.9(4) . . . . ?
P3 Ru2 P4 O10 -91.0(4) . . . . ?
S2 Ru2 P4 O10 -4.5(4) . . . . ?
N4 Ru2 P4 O12 66.3(7) . . . . ?
N6 Ru2 P4 O12 -5(3) . . . . ?
N5 Ru2 P4 O12 -20.0(7) . . . . ?
P3 Ru2 P4 O12 160.0(7) . . . . ?
S2 Ru2 P4 O12 -113.5(7) . . . . ?
N3 Ru1 N1 C16 37(7) . . . . ?
N2 Ru1 N1 C16 -46(7) . . . . ?
P2 Ru1 N1 C16 -139(7) . . . . ?
P1 Ru1 N1 C16 131(7) . . . . ?
S1 Ru1 N1 C16 152(7) . . . . ?
N1 Ru1 N2 C18 125(4) . . . . ?
N3 Ru1 N2 C18 38(4) . . . . ?
P2 Ru1 N2 C18 -144(4) . . . . ?
P1 Ru1 N2 C18 31(6) . . . . ?
S1 Ru1 N2 C18 -55(4) . . . . ?
N1 Ru1 N3 C20 -51(4) . . . . ?
N2 Ru1 N3 C20 37(4) . . . . ?
P2 Ru1 N3 C20 6(6) . . . . ?
P1 Ru1 N3 C20 -143(4) . . . . ?
S1 Ru1 N3 C20 130(4) . . . . ?
N6 Ru2 N4 C22 84(8) . . . . ?
N5 Ru2 N4 C22 -2(8) . . . . ?
P4 Ru2 N4 C22 -93(8) . . . . ?
P3 Ru2 N4 C22 176(8) . . . . ?
S2 Ru2 N4 C22 -77(17) . . . . ?
N4 Ru2 N5 C24 137(8) . . . . ?
N6 Ru2 N5 C24 48(8) . . . . ?
P4 Ru2 N5 C24 -133(8) . . . . ?
P3 Ru2 N5 C24 46(10) . . . . ?
S2 Ru2 N5 C24 -43(8) . . . . ?
N4 Ru2 N6 C26 -106(9) . . . . ?
N5 Ru2 N6 C26 -20(9) . . . . ?
P4 Ru2 N6 C26 -35(12) . . . . ?
P3 Ru2 N6 C26 160(9) . . . . ?
S2 Ru2 N6 C26 74(9) . . . . ?
O2 P1 O1 C4 -64.1(7) . . . . ?
O3 P1 O1 C4 43.2(7) . . . . ?
Ru1 P1 O1 C4 174.2(6) . . . . ?
O1 P1 O2 C5 64.9(7) . . . . ?
O3 P1 O2 C5 -45.7(7) . . . . ?
Ru1 P1 O2 C5 -175.1(6) . . . . ?
O1 P1 O3 C6 49.3(6) . . . . ?
O2 P1 O3 C6 161.9(6) . . . . ?
Ru1 P1 O3 C6 -74.7(6) . . . . ?
O5 P2 O4 C7 -49.3(7) . . . . ?
O6 P2 O4 C7 56.6(7) . . . . ?
Ru1 P2 O4 C7 -177.1(5) . . . . ?
O4 P2 O5 C8 76.9(8) . . . . ?
O6 P2 O5 C8 -32.1(8) . . . . ?
Ru1 P2 O5 C8 -156.9(7) . . . . ?
O5 P2 O6 C9 170.4(6) . . . . ?
O4 P2 O6 C9 57.9(6) . . . . ?
Ru1 P2 O6 C9 -65.7(6) . . . . ?
O8 P3 O7 C10 -44.0(10) . . . . ?
O9 P3 O7 C10 -155.4(10) . . . . ?
Ru2 P3 O7 C10 84.5(10) . . . . ?
O9 P3 O8 C11 -62.4(14) . . . . ?
O7 P3 O8 C11 -167.8(14) . . . . ?
Ru2 P3 O8 C11 64.3(14) . . . . ?
O8 P3 O9 C12 -47.5(11) . . . . ?
O7 P3 O9 C12 58.2(11) . . . . ?
Ru2 P3 O9 C12 -177.9(9) . . . . ?
O11 P4 O10 C13 35.7(11) . . . . ?
O12 P4 O10 C13 -73.8(10) . . . . ?
Ru2 P4 O10 C13 165.5(8) . . . . ?
O10 P4 O11 C14 -73.0(14) . . . . ?
O12 P4 O11 C14 29.5(15) . . . . ?
Ru2 P4 O11 C14 160.6(13) . . . . ?
O11 P4 O12 C15 50(2) . . . . ?
O10 P4 O12 C15 159(2) . . . . ?
Ru2 P4 O12 C15 -83(2) . . . . ?
S2 S1 C1 C2 17.6(12) . . . . ?
Ru1 S1 C1 C2 -97.7(11) . . . . ?
S1 C1 C2 C3 -2.6(19) . . . . ?
C1 C2 C3 S2 -17.5(17) . . . . ?
S1 S2 C3 C2 23.4(9) . . . . ?
Ru2 S2 C3 C2 -86.7(9) . . . . ?
Ru1 N1 C16 C17 -148(74) . . . . ?
Ru1 N2 C18 C19 71(19) . . . . ?
Ru1 N3 C20 C21 179(100) . . . . ?
Ru2 N4 C22 C23 72(18) . . . . ?
Ru2 N5 C24 C25 17(22) . . . . ?
Ru2 N6 C26 C27 -134(44) . . . . ?
F2 C28 S3 O13 -69.6(19) . . . . ?
F3 C28 S3 O13 177.2(17) . . . . ?
F1 C28 S3 O13 58.8(18) . . . . ?
F2 C28 S3 O15 51.2(18) . . . . ?
F3 C28 S3 O15 -62.0(16) . . . . ?
F1 C28 S3 O15 179.7(15) . . . . ?
F2 C28 S3 O14 173.7(15) . . . . ?
F3 C28 S3 O14 60.5(15) . . . . ?
F1 C28 S3 O14 -57.9(16) . . . . ?
F5 C29 S4 O16 -177.0(9) . . . . ?
F4 C29 S4 O16 -58.5(10) . . . . ?
F6 C29 S4 O16 55.5(12) . . . . ?
F5 C29 S4 O18 64.5(10) . . . . ?
F4 C29 S4 O18 -177.0(9) . . . . ?
F6 C29 S4 O18 -63.0(12) . . . . ?
F5 C29 S4 O17 -56.5(10) . . . . ?
F4 C29 S4 O17 62.0(10) . . . . ?
F6 C29 S4 O17 176.0(10) . . . . ?
F9 C30 S5 O20 53.8(18) . . . . ?
F8 C30 S5 O20 176.7(13) . . . . ?
F7 C30 S5 O20 -69.5(11) . . . . ?
F9 C30 S5 O21 -67.2(16) . . . . ?
F8 C30 S5 O21 55.7(12) . . . . ?
F7 C30 S5 O21 169.5(9) . . . . ?
F9 C30 S5 O19 178.4(15) . . . . ?
F8 C30 S5 O19 -58.7(13) . . . . ?
F7 C30 S5 O19 55.1(10) . . . . ?
F10 C31 S6 O23 66.8(17) . . . . ?
F12 C31 S6 O23 -64.0(13) . . . . ?
F11 C31 S6 O23 179.8(12) . . . . ?
F10 C31 S6 O22 -169.5(14) . . . . ?
F12 C31 S6 O22 59.7(14) . . . . ?
F11 C31 S6 O22 -56.5(16) . . . . ?
F10 C31 S6 O24 -53.5(17) . . . . ?
F12 C31 S6 O24 175.7(14) . . . . ?
F11 C31 S6 O24 59.5(15) . . . . ?
